data_4306197
loop_
_publ_author_name
'Thushitha Mahenthirarajah'
'Yang Li'
'Philip Lightfoot'

_publ_contact_author_address
;
School of Chemistry
University of St Andrews
St Andrews
Fife
KY16 9ST
UNITED KINGDOM
;
_publ_contact_author_email PL@ST-ANDREWS.AC.UK
_publ_contact_author_name 'Dr Philip Lightfoot'
_publ_section_title
;
Hydrothermal Synthesis of Vanadium Oxyfluoride Chains Incorporating
Covalently Bound Copper Coordination Complexes
;
_journal_name_full 'Inorganic Chemistry'
_journal_page_first 9097
_journal_page_last 9102
_journal_paper_doi 10.1021/ic801106h
_journal_volume 47
_journal_year 2008
_chemical_formula_moiety 'C20 H20 Cu F7 N4 O2 V2, C2 H8 N'
_chemical_formula_sum 'C22 H28 Cu F7 N5 O2 V2'
_chemical_formula_weight 692.92
_chemical_name_systematic
;
 ?
;
_space_group_IT_number 2
_symmetry_cell_setting triclinic
_symmetry_space_group_name_Hall '-P 1'
_symmetry_space_group_name_H-M 'P -1'
_atom_sites_solution_hydrogens geom
_atom_sites_solution_primary direct
_atom_sites_solution_secondary difmap
_audit_creation_method SHELXL-97
_cell_angle_alpha 89.15(3)
_cell_angle_beta 70.64(2)
_cell_angle_gamma 74.19(3)
_cell_formula_units_Z 2
_cell_length_a 8.981(3)
_cell_length_b 13.533(6)
_cell_length_c 13.545(6)
_cell_measurement_reflns_used 10224
_cell_measurement_temperature 93(2)
_cell_measurement_theta_max 28.8
_cell_measurement_theta_min 2.2
_cell_volume 1489.2(11)
_computing_cell_refinement 'CrystalClear (rigaku Corp., 2004)'
_computing_data_collection 'CrystalClear (rigaku Corp., 2004)'
_computing_data_reduction 'CrystalClear (rigaku Corp., 2004)'
_computing_molecular_graphics 'Bruker SHELXTL'
_computing_publication_material 'Bruker SHELXTL'
_computing_structure_refinement 'SHELXL-97 (Sheldrick, 1997)'
_computing_structure_solution 'SHELXS-97 (Sheldrick, 1997)'
_diffrn_ambient_temperature 93(2)
_diffrn_detector_area_resol_mean 0.83
_diffrn_measured_fraction_theta_full 0.970
_diffrn_measured_fraction_theta_max 0.760
_diffrn_measurement_device_type 'CCD Area Detector'
_diffrn_measurement_method dtprofit.ref
_diffrn_radiation_monochromator 'confocal optics'
_diffrn_radiation_source 'rotating anode'
_diffrn_radiation_type MoK\a
_diffrn_radiation_wavelength 0.71073
_diffrn_reflns_av_R_equivalents 0.0850
_diffrn_reflns_av_sigmaI/netI 0.1067
_diffrn_reflns_limit_h_max 12
_diffrn_reflns_limit_h_min -11
_diffrn_reflns_limit_k_max 14
_diffrn_reflns_limit_k_min -16
_diffrn_reflns_limit_l_max 12
_diffrn_reflns_limit_l_min -17
_diffrn_reflns_number 10224
_diffrn_reflns_theta_full 25.00
_diffrn_reflns_theta_max 28.82
_diffrn_reflns_theta_min 2.15
_exptl_absorpt_coefficient_mu 1.393
_exptl_absorpt_correction_T_max 0.89
_exptl_absorpt_correction_T_min 0.89
_exptl_absorpt_correction_type multi-scan
_exptl_crystal_colour blue
_exptl_crystal_density_diffrn 1.545
_exptl_crystal_density_method 'not measured'
_exptl_crystal_description prism
_exptl_crystal_F_000 698
_exptl_crystal_size_max 0.2
_exptl_crystal_size_mid 0.15
_exptl_crystal_size_min 0.05
_refine_diff_density_max 2.646
_refine_diff_density_min -1.113
_refine_diff_density_rms 0.218
_refine_ls_extinction_coef 0.016(4)
_refine_ls_extinction_expression Fc^*^=kFc[1+0.001xFc^2^\l^3^/sin(2\q)]^-1/4^
_refine_ls_extinction_method SHELXL
_refine_ls_goodness_of_fit_ref 1.083
_refine_ls_hydrogen_treatment constr
_refine_ls_matrix_type full
_refine_ls_number_parameters 359
_refine_ls_number_reflns 5927
_refine_ls_number_restraints 0
_refine_ls_restrained_S_all 1.083
_refine_ls_R_factor_all 0.1400
_refine_ls_R_factor_gt 0.1236
_refine_ls_shift/su_max 0.000
_refine_ls_shift/su_mean 0.000
_refine_ls_structure_factor_coef Fsqd
_refine_ls_weighting_details 'calc w=1/[\s^2^(Fo^2^)+(0.1601P)^2^+14.9684P] where P=(Fo^2^+2Fc^2^)/3'
_refine_ls_weighting_scheme calc
_refine_ls_wR_factor_gt 0.3216
_refine_ls_wR_factor_ref 0.3388
_reflns_number_gt 4651
_reflns_number_total 5927
_reflns_threshold_expression >2sigma(I)
_cod_data_source_file ic801106h_si_001_3.cif
_cod_data_source_block 2
_cod_original_cell_volume 1489.2(10)
_cod_original_sg_symbol_Hall -P1
_cod_database_code 4306197

loop_
_symmetry_equiv_pos_as_xyz
'x, y, z'
'-x, -y, -z'

loop_
_atom_site_label
_atom_site_type_symbol
_atom_site_fract_x
_atom_site_fract_y
_atom_site_fract_z
_atom_site_U_iso_or_equiv
_atom_site_adp_type
_atom_site_occupancy
_atom_site_symmetry_multiplicity
_atom_site_calc_flag
_atom_site_refinement_flags
_atom_site_disorder_assembly
_atom_site_disorder_group
Cu1 Cu 0.5000 1.0000 0.5000 0.0285(4) Uani 1 2 d S . .
Cu2 Cu 0.5000 0.5000 1.0000 0.0313(4) Uani 1 2 d S . .
V1 V 0.69474(18) 0.72889(11) 0.62544(11) 0.0283(4) Uani 1 1 d . . .
V2 V 0.42514(18) 0.63141(11) 0.72743(11) 0.0292(4) Uani 1 1 d . . .
F1 F 0.8264(7) 0.6754(4) 0.4858(4) 0.0379(12) Uani 1 1 d . . .
F2 F 0.5975(6) 0.8548(4) 0.5757(4) 0.0346(12) Uani 1 1 d . . .
F3 F 0.4946(6) 0.7556(4) 0.7556(4) 0.0342(12) Uani 1 1 d . . .
F4 F 0.7064(7) 0.5886(4) 0.6657(4) 0.0347(12) Uani 1 1 d . . .
F5 F 0.4955(6) 0.6752(4) 0.5860(4) 0.0311(11) Uani 1 1 d . . .
F6 F 0.4447(7) 0.4980(4) 0.6713(4) 0.0393(13) Uani 1 1 d . . .
F7 F 0.4606(7) 0.5732(5) 0.8509(4) 0.0415(13) Uani 1 1 d . . .
O1 O 0.8171(9) 0.7610(6) 0.6731(6) 0.0428(16) Uani 1 1 d . . .
O2 O 0.2305(8) 0.6835(5) 0.7680(5) 0.0380(15) Uani 1 1 d . . .
N1 N 0.5194(9) 0.9112(6) 0.3722(6) 0.0311(15) Uani 1 1 d . . .
N2 N 0.7360(9) 1.0090(6) 0.4290(6) 0.0307(15) Uani 1 1 d . . .
N3 N 0.6840(10) 0.3803(6) 0.9084(6) 0.0369(17) Uani 1 1 d . . .
N4 N 0.6717(10) 0.5758(6) 0.9920(6) 0.0352(17) Uani 1 1 d . . .
N5 N 0.7651(11) 0.4896(7) 0.4390(8) 0.052(2) Uani 1 1 d . . .
H5A H 0.6720 0.4994 0.4240 0.062 Uiso 1 1 calc R . .
H5B H 0.7523 0.5441 0.4815 0.062 Uiso 1 1 calc R . .
C1 C 0.5256(12) 0.8107(7) 0.3773(8) 0.037(2) Uani 1 1 d . . .
H11 H 0.5356 0.7787 0.4370 0.045 Uiso 1 1 calc R . .
C2 C 0.5176(16) 0.7540(9) 0.2962(10) 0.053(3) Uani 1 1 d . . .
H21 H 0.5175 0.6855 0.3027 0.063 Uiso 1 1 calc R . .
C3 C 0.5099(16) 0.7986(10) 0.2074(11) 0.060(3) Uani 1 1 d . . .
H31 H 0.5058 0.7607 0.1520 0.072 Uiso 1 1 calc R . .
C4 C 0.5081(17) 0.9016(9) 0.1992(9) 0.055(3) Uani 1 1 d . . .
H41 H 0.5017 0.9341 0.1392 0.066 Uiso 1 1 calc R . .
C5 C 0.5161(14) 0.9541(8) 0.2836(8) 0.044(2) Uani 1 1 d . . .
H51 H 0.5194 1.0221 0.2780 0.053 Uiso 1 1 calc R . .
C6 C 0.8656(11) 0.9310(8) 0.4308(7) 0.0356(19) Uani 1 1 d . . .
H61 H 0.8478 0.8710 0.4604 0.043 Uiso 1 1 calc R . .
C7 C 1.0270(12) 0.9388(8) 0.3888(8) 0.041(2) Uani 1 1 d . . .
H71 H 1.1145 0.8856 0.3936 0.049 Uiso 1 1 calc R . .
C8 C 1.0556(13) 1.0258(8) 0.3404(8) 0.042(2) Uani 1 1 d . . .
H81 H 1.1622 1.0304 0.3088 0.050 Uiso 1 1 calc R . .
C9 C 0.9221(14) 1.1054(9) 0.3402(10) 0.052(3) Uani 1 1 d . . .
H91 H 0.9363 1.1663 0.3111 0.062 Uiso 1 1 calc R . .
C10 C 0.7678(11) 1.0929(8) 0.3838(9) 0.041(2) Uani 1 1 d . . .
H101 H 0.6789 1.1466 0.3817 0.049 Uiso 1 1 calc R . .
C11 C 0.7383(16) 0.2925(9) 0.9500(10) 0.052(3) Uani 1 1 d . . .
H111 H 0.6795 0.2827 1.0184 0.063 Uiso 1 1 calc R . .
C12 C 0.8774(19) 0.2176(11) 0.8946(12) 0.073(4) Uani 1 1 d . . .
H121 H 0.9132 0.1573 0.9244 0.087 Uiso 1 1 calc R . .
C13 C 0.9673(19) 0.2338(15) 0.7892(13) 0.084(5) Uani 1 1 d . . .
H131 H 1.0670 0.1866 0.7516 0.101 Uiso 1 1 calc R . .
C14 C 0.9084(16) 0.3148(10) 0.7471(11) 0.057(3) Uani 1 1 d . . .
H141 H 0.9607 0.3229 0.6769 0.069 Uiso 1 1 calc R . .
C15 C 0.7687(13) 0.3887(9) 0.8058(8) 0.045(2) Uani 1 1 d . . .
H151 H 0.7300 0.4471 0.7743 0.054 Uiso 1 1 calc R . .
C16 C 0.7453(11) 0.5671(7) 1.0632(8) 0.036(2) Uani 1 1 d . . .
H161 H 0.7147 0.5282 1.1197 0.043 Uiso 1 1 calc R . .
C17 C 0.8676(13) 0.6149(9) 1.0552(8) 0.042(2) Uani 1 1 d . . .
H171 H 0.9182 0.6066 1.1058 0.051 Uiso 1 1 calc R . .
C18 C 0.9140(14) 0.6737(9) 0.9740(9) 0.046(2) Uani 1 1 d . . .
H181 H 0.9941 0.7069 0.9687 0.055 Uiso 1 1 calc R . .
C19 C 0.8379(14) 0.6814(10) 0.9017(9) 0.050(3) Uani 1 1 d . . .
H191 H 0.8674 0.7202 0.8449 0.060 Uiso 1 1 calc R . .
C20 C 0.7194(16) 0.6337(10) 0.9104(8) 0.051(3) Uani 1 1 d . . .
H201 H 0.6696 0.6408 0.8595 0.061 Uiso 1 1 calc R . .
C21 C 0.9014(15) 0.4840(11) 0.3428(11) 0.058(3) Uani 1 1 d . . .
H211 H 1.0021 0.4450 0.3518 0.087 Uiso 1 1 calc R . .
H212 H 0.9074 0.5523 0.3262 0.087 Uiso 1 1 calc R . .
H213 H 0.8850 0.4508 0.2867 0.087 Uiso 1 1 calc R . .
C22 C 0.7914(14) 0.3948(11) 0.4947(10) 0.057(3) Uani 1 1 d . . .
H221 H 0.7751 0.3403 0.4586 0.086 Uiso 1 1 calc R . .
H222 H 0.7144 0.4075 0.5652 0.086 Uiso 1 1 calc R . .
H223 H 0.9016 0.3752 0.4964 0.086 Uiso 1 1 calc R . .

loop_
_atom_site_aniso_label
_atom_site_aniso_U_11
_atom_site_aniso_U_22
_atom_site_aniso_U_33
_atom_site_aniso_U_23
_atom_site_aniso_U_13
_atom_site_aniso_U_12
Cu1 0.0250(8) 0.0278(8) 0.0319(8) 0.0014(5) -0.0052(6) -0.0117(6)
Cu2 0.0303(8) 0.0381(8) 0.0300(8) 0.0041(6) -0.0086(6) -0.0190(7)
V1 0.0265(8) 0.0293(8) 0.0302(8) 0.0040(5) -0.0067(6) -0.0136(6)
V2 0.0282(8) 0.0322(8) 0.0292(8) 0.0035(6) -0.0070(6) -0.0154(6)
F1 0.033(3) 0.041(3) 0.030(3) 0.000(2) 0.001(2) -0.009(2)
F2 0.032(3) 0.030(3) 0.042(3) 0.008(2) -0.008(2) -0.013(2)
F3 0.035(3) 0.034(3) 0.033(3) -0.004(2) -0.003(2) -0.018(2)
F4 0.036(3) 0.030(2) 0.041(3) 0.007(2) -0.012(2) -0.015(2)
F5 0.033(3) 0.032(2) 0.030(3) 0.007(2) -0.009(2) -0.014(2)
F6 0.047(3) 0.034(3) 0.044(3) 0.003(2) -0.015(3) -0.023(3)
F7 0.049(3) 0.052(3) 0.040(3) 0.014(3) -0.020(3) -0.033(3)
O1 0.034(4) 0.057(4) 0.044(4) 0.013(3) -0.014(3) -0.022(3)
O2 0.028(3) 0.048(4) 0.036(3) 0.003(3) -0.002(3) -0.019(3)
N1 0.027(4) 0.034(4) 0.029(4) -0.003(3) -0.002(3) -0.012(3)
N2 0.024(4) 0.036(4) 0.033(4) 0.002(3) -0.006(3) -0.014(3)
N3 0.036(4) 0.044(4) 0.036(4) 0.002(3) -0.010(3) -0.021(4)
N4 0.039(4) 0.040(4) 0.031(4) 0.001(3) -0.009(3) -0.021(4)
N5 0.039(5) 0.051(5) 0.069(6) -0.018(5) -0.025(5) -0.009(4)
C1 0.035(5) 0.035(5) 0.039(5) 0.000(4) -0.004(4) -0.015(4)
C2 0.061(7) 0.042(6) 0.058(7) -0.007(5) -0.016(6) -0.024(5)
C3 0.056(7) 0.058(7) 0.064(8) -0.017(6) -0.023(6) -0.007(6)
C4 0.069(8) 0.050(6) 0.045(6) -0.004(5) -0.023(6) -0.009(6)
C5 0.046(6) 0.038(5) 0.040(5) -0.005(4) -0.015(5) 0.000(4)
C6 0.030(5) 0.041(5) 0.034(5) 0.002(4) -0.008(4) -0.011(4)
C7 0.023(4) 0.048(6) 0.050(6) 0.004(4) -0.015(4) -0.005(4)
C8 0.034(5) 0.042(5) 0.047(6) -0.004(4) -0.004(4) -0.018(4)
C9 0.044(6) 0.039(5) 0.075(8) 0.019(5) -0.014(6) -0.025(5)
C10 0.020(4) 0.038(5) 0.061(6) 0.013(4) -0.008(4) -0.009(4)
C11 0.066(8) 0.048(6) 0.048(6) -0.005(5) -0.030(6) -0.009(6)
C12 0.077(10) 0.059(8) 0.079(10) -0.018(7) -0.048(9) 0.013(7)
C13 0.056(8) 0.114(13) 0.078(10) -0.053(10) -0.017(8) -0.020(9)
C14 0.047(7) 0.061(7) 0.060(8) -0.011(6) -0.014(6) -0.014(6)
C15 0.039(5) 0.055(6) 0.034(5) -0.003(4) 0.005(4) -0.022(5)
C16 0.029(5) 0.039(5) 0.047(5) 0.010(4) -0.016(4) -0.018(4)
C17 0.041(5) 0.056(6) 0.042(5) 0.011(4) -0.022(5) -0.025(5)
C18 0.045(6) 0.053(6) 0.049(6) 0.004(5) -0.014(5) -0.031(5)
C19 0.051(6) 0.071(7) 0.040(6) 0.016(5) -0.013(5) -0.040(6)
C20 0.066(7) 0.076(8) 0.037(5) 0.023(5) -0.026(5) -0.054(7)
C21 0.038(6) 0.073(8) 0.072(8) 0.005(6) -0.024(6) -0.025(6)
C22 0.036(6) 0.081(9) 0.046(6) 0.000(6) -0.011(5) -0.007(6)

loop_
_atom_type_symbol
_atom_type_description
_atom_type_scat_dispersion_real
_atom_type_scat_dispersion_imag
_atom_type_scat_source
C C 0.0033 0.0016 'International Tables Vol C Tables 4.2.6.8 and 6.1.1.4'
H H 0.0000 0.0000 'International Tables Vol C Tables 4.2.6.8 and 6.1.1.4'
N N 0.0061 0.0033 'International Tables Vol C Tables 4.2.6.8 and 6.1.1.4'
O O 0.0106 0.0060 'International Tables Vol C Tables 4.2.6.8 and 6.1.1.4'
F F 0.0171 0.0103 'International Tables Vol C Tables 4.2.6.8 and 6.1.1.4'
V V 0.3005 0.5294 'International Tables Vol C Tables 4.2.6.8 and 6.1.1.4'
Cu Cu 0.3201 1.2651 'International Tables Vol C Tables 4.2.6.8 and 6.1.1.4'

loop_
_geom_angle_atom_site_label_1
_geom_angle_atom_site_label_2
_geom_angle_atom_site_label_3
_geom_angle
_geom_angle_site_symmetry_1
_geom_angle_site_symmetry_3
_geom_angle_publ_flag
N1 Cu1 N1 180.0(2) . 2_676 ?
N1 Cu1 N2 89.2(3) . 2_676 ?
N1 Cu1 N2 90.8(3) 2_676 2_676 ?
N1 Cu1 N2 90.8(3) . . ?
N1 Cu1 N2 89.2(3) 2_676 . ?
N2 Cu1 N2 180.0(4) 2_676 . ?
N1 Cu1 F2 89.4(3) . 2_676 ?
N1 Cu1 F2 90.6(3) 2_676 2_676 ?
N2 Cu1 F2 90.1(3) 2_676 2_676 ?
N2 Cu1 F2 89.9(3) . 2_676 ?
N1 Cu1 F2 90.6(3) . . ?
N1 Cu1 F2 89.4(3) 2_676 . ?
N2 Cu1 F2 89.9(2) 2_676 . ?
N2 Cu1 F2 90.1(3) . . ?
F2 Cu1 F2 180.000(1) 2_676 . ?
N3 Cu2 N3 180.000(1) 2_667 . ?
N3 Cu2 N4 88.7(3) 2_667 2_667 ?
N3 Cu2 N4 91.3(3) . 2_667 ?
N3 Cu2 N4 91.3(3) 2_667 . ?
N3 Cu2 N4 88.7(3) . . ?
N4 Cu2 N4 180.0(3) 2_667 . ?
N3 Cu2 F7 89.9(3) 2_667 . ?
N3 Cu2 F7 90.1(3) . . ?
N4 Cu2 F7 89.5(3) 2_667 . ?
N4 Cu2 F7 90.5(3) . . ?
N3 Cu2 F7 90.1(3) 2_667 2_667 ?
N3 Cu2 F7 89.9(3) . 2_667 ?
N4 Cu2 F7 90.5(3) 2_667 2_667 ?
N4 Cu2 F7 89.5(3) . 2_667 ?
F7 Cu2 F7 180.000(1) . 2_667 ?
O1 V1 F1 104.7(3) . . ?
O1 V1 F2 102.6(3) . . ?
F1 V1 F2 90.4(2) . . ?
O1 V1 F4 103.1(3) . . ?
F1 V1 F4 89.6(2) . . ?
F2 V1 F4 153.4(2) . . ?
O1 V1 F3 99.2(3) . . ?
F1 V1 F3 155.4(2) . . ?
F2 V1 F3 89.9(2) . . ?
F4 V1 F3 79.5(2) . . ?
O1 V1 F5 169.9(3) . . ?
F1 V1 F5 83.8(2) . . ?
F2 V1 F5 82.6(2) . . ?
F4 V1 F5 71.0(2) . . ?
F3 V1 F5 71.93(19) . . ?
O1 V1 V2 129.5(3) . . ?
F1 V1 V2 114.87(18) . . ?
F2 V1 V2 107.10(17) . . ?
F4 V1 V2 49.76(17) . . ?
F3 V1 V2 42.26(14) . . ?
F5 V1 V2 40.50(12) . . ?
O2 V2 F6 102.4(3) . . ?
O2 V2 F7 102.3(3) . . ?
F6 V2 F7 90.1(2) . . ?
O2 V2 F5 102.8(3) . . ?
F6 V2 F5 90.2(2) . . ?
F7 V2 F5 154.2(2) . . ?
O2 V2 F3 98.3(3) . . ?
F6 V2 F3 158.7(2) . . ?
F7 V2 F3 90.8(2) . . ?
F5 V2 F3 79.9(2) . . ?
O2 V2 F4 169.0(3) . . ?
F6 V2 F4 87.4(2) . . ?
F7 V2 F4 82.4(2) . . ?
F5 V2 F4 71.8(2) . . ?
F3 V2 F4 71.6(2) . . ?
O2 V2 V1 128.6(3) . . ?
F6 V2 V1 118.18(19) . . ?
F7 V2 V1 107.56(17) . . ?
F5 V2 V1 50.63(15) . . ?
F3 V2 V1 41.80(15) . . ?
F4 V2 V1 40.65(13) . . ?
V1 F2 Cu1 174.4(3) . . ?
V1 F3 V2 95.9(2) . . ?
V1 F4 V2 89.6(2) . . ?
V2 F5 V1 88.9(2) . . ?
V2 F7 Cu2 178.6(3) . . ?
C5 N1 C1 118.4(8) . . ?
C5 N1 Cu1 120.0(6) . . ?
C1 N1 Cu1 121.5(6) . . ?
C10 N2 C6 117.3(8) . . ?
C10 N2 Cu1 122.1(6) . . ?
C6 N2 Cu1 120.5(6) . . ?
C11 N3 C15 117.0(10) . . ?
C11 N3 Cu2 120.7(7) . . ?
C15 N3 Cu2 122.0(7) . . ?
C16 N4 C20 117.6(8) . . ?
C16 N4 Cu2 121.3(6) . . ?
C20 N4 Cu2 121.0(6) . . ?
C21 N5 C22 111.9(10) . . ?
C21 N5 H5A 109.2 . . ?
C22 N5 H5A 109.2 . . ?
C21 N5 H5B 109.2 . . ?
C22 N5 H5B 109.2 . . ?
H5A N5 H5B 107.9 . . ?
N1 C1 C2 121.7(10) . . ?
N1 C1 H11 119.1 . . ?
C2 C1 H11 119.1 . . ?
C3 C2 C1 119.6(11) . . ?
C3 C2 H21 120.2 . . ?
C1 C2 H21 120.2 . . ?
C2 C3 C4 119.6(11) . . ?
C2 C3 H31 120.2 . . ?
C4 C3 H31 120.2 . . ?
C5 C4 C3 117.8(11) . . ?
C5 C4 H41 121.1 . . ?
C3 C4 H41 121.1 . . ?
N1 C5 C4 122.8(10) . . ?
N1 C5 H51 118.6 . . ?
C4 C5 H51 118.6 . . ?
N2 C6 C7 121.2(9) . . ?
N2 C6 H61 119.4 . . ?
C7 C6 H61 119.4 . . ?
C8 C7 C6 119.9(9) . . ?
C8 C7 H71 120.1 . . ?
C6 C7 H71 120.1 . . ?
C9 C8 C7 118.3(9) . . ?
C9 C8 H81 120.8 . . ?
C7 C8 H81 120.8 . . ?
C10 C9 C8 118.5(10) . . ?
C10 C9 H91 120.7 . . ?
C8 C9 H91 120.7 . . ?
N2 C10 C9 124.7(9) . . ?
N2 C10 H101 117.6 . . ?
C9 C10 H101 117.6 . . ?
N3 C11 C12 121.8(13) . . ?
N3 C11 H111 119.1 . . ?
C12 C11 H111 119.1 . . ?
C11 C12 C13 118.5(14) . . ?
C11 C12 H121 120.7 . . ?
C13 C12 H121 120.7 . . ?
C14 C13 C12 119.4(14) . . ?
C14 C13 H131 120.3 . . ?
C12 C13 H131 120.3 . . ?
C13 C14 C15 120.1(14) . . ?
C13 C14 H141 120.0 . . ?
C15 C14 H141 120.0 . . ?
N3 C15 C14 122.9(12) . . ?
N3 C15 H151 118.5 . . ?
C14 C15 H151 118.5 . . ?
N4 C16 C17 121.4(9) . . ?
N4 C16 H161 119.3 . . ?
C17 C16 H161 119.3 . . ?
C18 C17 C16 120.9(9) . . ?
C18 C17 H171 119.6 . . ?
C16 C17 H171 119.6 . . ?
C19 C18 C17 116.9(9) . . ?
C19 C18 H181 121.5 . . ?
C17 C18 H181 121.5 . . ?
C18 C19 C20 121.4(10) . . ?
C18 C19 H191 119.3 . . ?
C20 C19 H191 119.3 . . ?
C19 C20 N4 121.8(9) . . ?
C19 C20 H201 119.1 . . ?
N4 C20 H201 119.1 . . ?
N5 C21 H211 109.5 . . ?
N5 C21 H212 109.5 . . ?
H211 C21 H212 109.5 . . ?
N5 C21 H213 109.5 . . ?
H211 C21 H213 109.5 . . ?
H212 C21 H213 109.5 . . ?
N5 C22 H221 109.5 . . ?
N5 C22 H222 109.5 . . ?
H221 C22 H222 109.5 . . ?
N5 C22 H223 109.5 . . ?
H221 C22 H223 109.5 . . ?
H222 C22 H223 109.5 . . ?

loop_
_geom_bond_atom_site_label_1
_geom_bond_atom_site_label_2
_geom_bond_distance
_geom_bond_site_symmetry_2
_geom_bond_publ_flag
Cu1 N1 2.054(7) . ?
Cu1 N1 2.054(7) 2_676 ?
Cu1 N2 2.054(7) 2_676 ?
Cu1 N2 2.054(7) . ?
Cu1 F2 2.297(5) 2_676 ?
Cu1 F2 2.297(5) . ?
Cu2 N3 2.033(9) 2_667 ?
Cu2 N3 2.033(9) . ?
Cu2 N4 2.047(8) 2_667 ?
Cu2 N4 2.047(8) . ?
Cu2 F7 2.325(5) . ?
Cu2 F7 2.325(5) 2_667 ?
V1 O1 1.598(7) . ?
V1 F1 1.895(5) . ?
V1 F2 1.915(5) . ?
V1 F4 1.952(5) . ?
V1 F3 2.008(5) . ?
V1 F5 2.317(5) . ?
V1 V2 2.997(2) . ?
V2 O2 1.599(7) . ?
V2 F6 1.909(5) . ?
V2 F7 1.923(6) . ?
V2 F5 1.947(5) . ?
V2 F3 2.026(5) . ?
V2 F4 2.288(6) . ?
N1 C5 1.331(13) . ?
N1 C1 1.348(12) . ?
N2 C10 1.336(12) . ?
N2 C6 1.349(12) . ?
N3 C11 1.348(14) . ?
N3 C15 1.365(13) . ?
N4 C16 1.326(12) . ?
N4 C20 1.364(12) . ?
N5 C21 1.448(16) . ?
N5 C22 1.482(16) . ?
N5 H5A 0.9000 . ?
N5 H5B 0.9000 . ?
C1 C2 1.382(14) . ?
C1 H11 0.9300 . ?
C2 C3 1.353(18) . ?
C2 H21 0.9300 . ?
C3 C4 1.394(18) . ?
C3 H31 0.9300 . ?
C4 C5 1.386(15) . ?
C4 H41 0.9300 . ?
C5 H51 0.9300 . ?
C6 C7 1.404(13) . ?
C6 H61 0.9300 . ?
C7 C8 1.382(15) . ?
C7 H71 0.9300 . ?
C8 C9 1.377(16) . ?
C8 H81 0.9300 . ?
C9 C10 1.371(14) . ?
C9 H91 0.9300 . ?
C10 H101 0.9300 . ?
C11 C12 1.365(18) . ?
C11 H111 0.9300 . ?
C12 C13 1.44(2) . ?
C12 H121 0.9300 . ?
C13 C14 1.29(2) . ?
C13 H131 0.9300 . ?
C14 C15 1.374(16) . ?
C14 H141 0.9300 . ?
C15 H151 0.9300 . ?
C16 C17 1.394(13) . ?
C16 H161 0.9300 . ?
C17 C18 1.367(15) . ?
C17 H171 0.9300 . ?
C18 C19 1.357(15) . ?
C18 H181 0.9300 . ?
C19 C20 1.361(15) . ?
C19 H191 0.9300 . ?
C20 H201 0.9300 . ?
C21 H211 0.9600 . ?
C21 H212 0.9600 . ?
C21 H213 0.9600 . ?
C22 H221 0.9600 . ?
C22 H222 0.9600 . ?
C22 H223 0.9600 . ?

loop_
_geom_hbond_atom_site_label_D
_geom_hbond_atom_site_label_H
_geom_hbond_atom_site_label_A
_geom_hbond_distance_DH
_geom_hbond_distance_HA
_geom_hbond_distance_DA
_geom_hbond_angle_DHA
_geom_hbond_site_symmetry_A
N5 H5B F4 0.90 2.45 3.188(11) 139.8 .
N5 H5B F5 0.90 2.48 3.126(11) 129.0 .
N5 H5B F1 0.90 2.07 2.839(11) 143.0 .
N5 H5A F6 0.90 1.91 2.738(11) 152.6 2_666
